data_7046536
loop_
_publ_author_name
'Kwon, Hyunchul'
'Lee, Eunsung'

_publ_section_title
;
 Static and dynamic coordination behaviours of copper(i) ions in
 hexa(2-pyridyl)benzene ligand systems.
;
_journal_issue 25
_journal_name_full 'Dalton transactions (Cambridge, England : 2003)'
_journal_page_first 8448
_journal_page_last 8455
_journal_paper_doi 10.1039/c8dt01424h
_journal_volume 47
_journal_year 2018
_chemical_formula_moiety 'C44 H39 Cl4 Cu4 N7, C2 H3 N'
_chemical_formula_sum 'C46 H42 Cl4 Cu4 N8'
_chemical_formula_weight 1102.83
_space_group_crystal_system monoclinic
_space_group_IT_number 14
_space_group_name_Hall '-P 2ybc'
_space_group_name_H-M_alt 'P 1 21/c 1'
_symmetry_space_group_name_Hall '-P 2ybc'
_symmetry_space_group_name_H-M 'P 1 21/c 1'
_atom_sites_solution_hydrogens geom
_atom_sites_solution_primary iterative
_audit_creation_date 2018-03-09
_audit_creation_method
;
Olex2 1.2
(compiled 2017.08.10 svn.r3458 for OlexSys, GUI svn.r5381)
;
_audit_update_record
;
2018-05-05 deposited with the CCDC.
2018-06-04 downloaded from the CCDC.
;
_cell_angle_alpha 90
_cell_angle_beta 108.053(11)
_cell_angle_gamma 90
_cell_formula_units_Z 4
_cell_length_a 11.435(4)
_cell_length_b 24.695(9)
_cell_length_c 17.511(6)
_cell_measurement_reflns_used 9665
_cell_measurement_temperature 100
_cell_measurement_theta_max 24.34
_cell_measurement_theta_min 2.45
_cell_volume 4701(3)
_computing_cell_refinement 'SAINT v8.34A (Bruker, 2013)'
_computing_data_collection 'Bruker APEX II'
_computing_data_reduction 'SAINT v8.34A (Bruker, 2013)'
_computing_molecular_graphics 'Olex2 (Dolomanov et al., 2009)'
_computing_publication_material 'Olex2 (Dolomanov et al., 2009)'
_computing_structure_refinement 'ShelXL (Sheldrick, 2015)'
_computing_structure_solution 'olex2.solve (Bourhis et al., 2015)'
_diffrn_ambient_temperature 100
_diffrn_measured_fraction_theta_full 1.000
_diffrn_measured_fraction_theta_max 0.990
_diffrn_measurement_device_type 'Bruker APEX-II CCD'
_diffrn_measurement_method '\f and \w scans'
_diffrn_radiation_type MoK\a
_diffrn_radiation_wavelength 0.71073
_diffrn_reflns_av_R_equivalents 0.0855
_diffrn_reflns_av_unetI/netI 0.0539
_diffrn_reflns_Laue_measured_fraction_full 1.000
_diffrn_reflns_Laue_measured_fraction_max 0.990
_diffrn_reflns_limit_h_max 14
_diffrn_reflns_limit_h_min -14
_diffrn_reflns_limit_k_max 30
_diffrn_reflns_limit_k_min -30
_diffrn_reflns_limit_l_max 21
_diffrn_reflns_limit_l_min -21
_diffrn_reflns_number 75489
_diffrn_reflns_point_group_measured_fraction_full 1.000
_diffrn_reflns_point_group_measured_fraction_max 0.990
_diffrn_reflns_theta_full 25.242
_diffrn_reflns_theta_max 26.462
_diffrn_reflns_theta_min 1.475
_diffrn_standards_number 0
_exptl_absorpt_coefficient_mu 2.054
_exptl_absorpt_correction_T_max 0.7454
_exptl_absorpt_correction_T_min 0.5535
_exptl_absorpt_correction_type none
_exptl_absorpt_process_details
'SADABS-2014/5 (Bruker,2014/5) was used for absorption correction. wR2(int) was 0.1561 before and 0.0912 after correction. The Ratio of minimum to maximum transmission is 0.7426. The \l/2 correction factor is 0.00150.'
_exptl_crystal_colour 'clear orange'
_exptl_crystal_colour_lustre clear
_exptl_crystal_colour_primary orange
_exptl_crystal_density_diffrn 1.558
_exptl_crystal_description block
_exptl_crystal_F_000 2232
_exptl_crystal_size_max 0.05
_exptl_crystal_size_mid 0.05
_exptl_crystal_size_min 0.05
_refine_diff_density_max 1.373
_refine_diff_density_min -1.482
_refine_diff_density_rms 0.091
_refine_ls_extinction_method none
_refine_ls_goodness_of_fit_ref 1.073
_refine_ls_hydrogen_treatment constr
_refine_ls_matrix_type full
_refine_ls_number_parameters 567
_refine_ls_number_reflns 9590
_refine_ls_number_restraints 0
_refine_ls_restrained_S_all 1.073
_refine_ls_R_factor_all 0.0725
_refine_ls_R_factor_gt 0.0505
_refine_ls_shift/su_max 0.001
_refine_ls_shift/su_mean 0.000
_refine_ls_structure_factor_coef Fsqd
_refine_ls_weighting_details 'w=1/[\s^2^(Fo^2^)+(0.0833P)^2^] where P=(Fo^2^+2Fc^2^)/3'
_refine_ls_weighting_scheme calc
_refine_ls_wR_factor_gt 0.1361
_refine_ls_wR_factor_ref 0.1497
_reflns_Friedel_coverage 0.000
_reflns_number_gt 6910
_reflns_number_total 9590
_reflns_threshold_expression 'I > 2\s(I)'
_cod_data_source_file c8dt01424h2.cif
_cod_data_source_block p21c
_cod_depositor_comments 'Adding full bibliography for 7046531--7046536.cif.'
_cod_database_code 7046536
_shelx_shelxl_version_number 2016/4
_shelx_space_group_comment
;
The symmetry employed for this shelxl refinement is uniquely defined
by the following loop, which should always be used as a source of
symmetry information in preference to the above space-group names.
They are only intended as comments.
;
_shelx_estimated_absorpt_t_max 0.904
_shelx_estimated_absorpt_t_min 0.904
_olex2_refinement_description
;
1. Fixed Uiso
 At 1.2 times of:
  All C(H) groups
 At 1.5 times of:
  All C(H,H,H) groups
2.a Aromatic/amide H refined with riding coordinates:
 C00N(H00N), C00Q(H00Q), C00V(H00V), C00W(H00W), C00Y(H00Y), C00Z(H00Z),
 C010(H010), C011(H011), C013(H013), C014(H014), C015(H015), C016(H016),
 C018(H018), C01B(H01D), C01E(H01H), C01G(H01I), C01I(H01M), C01K(H01Q)
2.b Idealised Me refined as rotating group:
 C019(H01A,H01B,H01C), C01C(H01E,H01F,H01G), C01H(H01J,H01K,H01L), C01J(H01N,
 H01O,H01P), C01L(H01R,H01S,H01T), C01M(H01U,H01V,H01W), C01N(H01X,H01Y,H),
 C01Q(H01Z,HA,HB)
;
_olex2_submission_special_instructions 'No special instructions were received'

loop_
_space_group_symop_operation_xyz
'x, y, z'
'-x, y+1/2, -z+1/2'
'-x, -y, -z'
'x, -y-1/2, z-1/2'

loop_
_atom_site_label
_atom_site_type_symbol
_atom_site_fract_x
_atom_site_fract_y
_atom_site_fract_z
_atom_site_U_iso_or_equiv
_atom_site_adp_type
_atom_site_occupancy
_atom_site_site_symmetry_order
_atom_site_calc_flag
_atom_site_refinement_flags_posn
Cu01 Cu 0.55656(4) 0.16232(2) 0.51202(3) 0.04086(14) Uani 1 1 d .
Cu02 Cu 0.39502(4) 0.13313(2) 0.59120(3) 0.04339(14) Uani 1 1 d .
Cu03 Cu 0.57262(4) 0.35544(2) 0.85156(3) 0.05606(17) Uani 1 1 d .
Cu04 Cu 0.75449(5) 0.38963(2) 0.78521(3) 0.05796(17) Uani 1 1 d .
Cl05 Cl 0.55762(8) 0.41933(3) 0.94465(5) 0.0393(2) Uani 1 1 d .
Cl06 Cl 0.38517(8) 0.20987(3) 0.50502(5) 0.0416(2) Uani 1 1 d .
Cl07 Cl 0.75043(8) 0.31138(4) 0.85862(5) 0.0463(2) Uani 1 1 d .
Cl08 Cl 0.85591(9) 0.46826(4) 0.83036(7) 0.0593(3) Uani 1 1 d .
N009 N 0.3941(2) 0.33341(10) 0.79548(16) 0.0311(6) Uani 1 1 d .
N00A N 0.7331(2) 0.18065(10) 0.57336(16) 0.0323(6) Uani 1 1 d .
N00B N 0.5719(3) 0.11025(10) 0.65889(17) 0.0367(7) Uani 1 1 d .
N00C N 0.3601(3) 0.14980(11) 0.69988(17) 0.0376(7) Uani 1 1 d .
N00D N 0.7746(3) 0.37382(11) 0.66818(18) 0.0390(7) Uani 1 1 d .
N00E N 0.2941(3) 0.07301(14) 0.53352(19) 0.0499(8) Uani 1 1 d .
C00F C 0.5056(3) 0.37589(13) 0.6560(2) 0.0321(7) Uani 1 1 d .
C00G C 0.7688(3) 0.21490(12) 0.63693(19) 0.0312(7) Uani 1 1 d .
C00H C 0.4685(3) 0.28256(12) 0.70240(19) 0.0307(7) Uani 1 1 d .
C00I C 0.4975(3) 0.22694(12) 0.71444(19) 0.0305(7) Uani 1 1 d .
C00J C 0.6672(3) 0.24026(13) 0.66175(19) 0.0311(7) Uani 1 1 d .
C00K C 0.5970(3) 0.20615(12) 0.69483(19) 0.0301(7) Uani 1 1 d .
N00L N 0.5567(3) 0.41113(12) 0.7147(2) 0.0571(9) Uani 1 1 d .
C00M C 0.5410(3) 0.31690(13) 0.67121(18) 0.0315(7) Uani 1 1 d .
C00N C 0.3036(3) 0.35100(13) 0.8221(2) 0.0336(7) Uani 1 1 d .
H00N H 0.325427 0.369530 0.872112 0.040 Uiso 1 1 calc R
C00O C 0.3637(3) 0.30577(12) 0.7251(2) 0.0323(7) Uani 1 1 d .
C00P C 0.4196(3) 0.19077(13) 0.7483(2) 0.0340(7) Uani 1 1 d .
C00Q C 0.8218(3) 0.15554(13) 0.5505(2) 0.0348(7) Uani 1 1 d .
H00Q H 0.796909 0.132170 0.505281 0.042 Uiso 1 1 calc R
C00R C 0.6402(3) 0.29594(12) 0.65154(19) 0.0321(7) Uani 1 1 d .
C00S C 0.1802(3) 0.34401(13) 0.7817(2) 0.0379(8) Uani 1 1 d .
C00T C 0.6385(3) 0.14795(12) 0.71064(19) 0.0316(7) Uani 1 1 d .
C00U C 0.7180(3) 0.33304(12) 0.6190(2) 0.0331(7) Uani 1 1 d .
C00V C 0.4088(3) 0.19866(14) 0.8245(2) 0.0417(8) Uani 1 1 d .
H00V H 0.451522 0.227355 0.857711 0.050 Uiso 1 1 calc R
C00W C 0.8917(3) 0.22385(15) 0.6779(2) 0.0445(9) Uani 1 1 d .
H00W H 0.915051 0.248295 0.721957 0.053 Uiso 1 1 calc R
C00X C 0.9460(3) 0.16157(15) 0.5885(2) 0.0427(9) Uani 1 1 d .
C00Y C 0.7447(3) 0.13520(14) 0.7710(2) 0.0426(9) Uani 1 1 d .
H00Y H 0.788903 0.162307 0.806900 0.051 Uiso 1 1 calc R
C00Z C 0.1510(3) 0.31858(15) 0.7072(2) 0.0472(9) Uani 1 1 d .
H00Z H 0.067399 0.315010 0.675414 0.057 Uiso 1 1 calc R
C010 C 0.2425(3) 0.29860(14) 0.6794(2) 0.0441(9) Uani 1 1 d .
H010 H 0.222504 0.280100 0.629463 0.053 Uiso 1 1 calc R
C011 C 0.7281(3) 0.32682(15) 0.5427(2) 0.0423(9) Uani 1 1 d .
H011 H 0.687761 0.297829 0.509178 0.051 Uiso 1 1 calc R
C012 C 0.2367(3) 0.03637(15) 0.5039(2) 0.0460(9) Uani 1 1 d .
C013 C 0.9800(3) 0.19676(16) 0.6539(2) 0.0515(10) Uani 1 1 d .
H013 H 1.064597 0.202139 0.682270 0.062 Uiso 1 1 calc R
C014 C 0.6138(4) 0.05797(14) 0.6679(2) 0.0456(9) Uani 1 1 d .
H014 H 0.567295 0.031342 0.632026 0.055 Uiso 1 1 calc R
C015 C 0.2921(3) 0.11528(15) 0.7282(2) 0.0458(9) Uani 1 1 d .
H015 H 0.253036 0.085905 0.695060 0.055 Uiso 1 1 calc R
C016 C 0.8396(4) 0.40959(15) 0.6409(2) 0.0501(10) Uani 1 1 d .
H016 H 0.876745 0.438843 0.675040 0.060 Uiso 1 1 calc R
C017 C 0.4568(4) 0.48542(15) 0.6319(3) 0.0501(10) Uani 1 1 d .
C018 C 0.7983(4) 0.36368(16) 0.5163(2) 0.0531(10) Uani 1 1 d .
H018 H 0.807161 0.359747 0.464389 0.064 Uiso 1 1 calc R
C019 C 0.1605(4) -0.00966(16) 0.4683(3) 0.0551(10) Uani 1 1 d .
H01A H 0.083646 0.003191 0.429818 0.083 Uiso 1 1 calc GR
H01B H 0.142030 -0.030775 0.510507 0.083 Uiso 1 1 calc GR
H01C H 0.204462 -0.032501 0.440416 0.083 Uiso 1 1 calc GR
C01A C 0.2760(4) 0.12036(16) 0.8035(3) 0.0541(10) Uani 1 1 d .
C01B C 0.3348(4) 0.16392(15) 0.8509(2) 0.0511(10) Uani 1 1 d .
H01D H 0.323674 0.169717 0.901868 0.061 Uiso 1 1 calc R
C01C C 0.0841(4) 0.36450(16) 0.8174(3) 0.0551(11) Uani 1 1 d .
H01E H 0.119533 0.366595 0.875910 0.083 Uiso 1 1 calc GR
H01F H 0.013867 0.339656 0.803489 0.083 Uiso 1 1 calc GR
H01G H 0.056683 0.400572 0.795861 0.083 Uiso 1 1 calc GR
C01D C 0.7195(4) 0.04189(15) 0.7259(3) 0.0538(10) Uani 1 1 d .
C01E C 0.7868(4) 0.08116(16) 0.7785(3) 0.0541(10) Uani 1 1 d .
H01H H 0.860568 0.071603 0.819120 0.065 Uiso 1 1 calc R
C01F C 0.8564(4) 0.40678(17) 0.5657(3) 0.0577(11) Uani 1 1 d .
C01G C 0.5306(4) 0.46460(15) 0.7017(3) 0.0636(12) Uani 1 1 d .
H01I H 0.566579 0.489034 0.744421 0.076 Uiso 1 1 calc R
C01H C 1.0367(4) 0.13042(18) 0.5587(3) 0.0615(12) Uani 1 1 d .
H01J H 1.054838 0.095640 0.586889 0.092 Uiso 1 1 calc GR
H01K H 1.112821 0.151387 0.569037 0.092 Uiso 1 1 calc GR
H01L H 1.001494 0.123989 0.500883 0.092 Uiso 1 1 calc GR
C01I C 0.4280(5) 0.39348(17) 0.5852(3) 0.0721(14) Uani 1 1 d .
H01M H 0.391135 0.368261 0.543724 0.086 Uiso 1 1 calc R
C01J C 0.4340(4) 0.54674(16) 0.6196(3) 0.0770(15) Uani 1 1 d .
H01N H 0.463565 0.565202 0.671608 0.115 Uiso 1 1 calc GR
H01O H 0.345769 0.553452 0.595533 0.115 Uiso 1 1 calc GR
H01P H 0.478311 0.560577 0.583896 0.115 Uiso 1 1 calc GR
C01K C 0.4022(5) 0.44849(19) 0.5730(3) 0.0874(17) Uani 1 1 d .
H01Q H 0.346459 0.460563 0.523540 0.105 Uiso 1 1 calc R
C01L C 0.7603(5) -0.01734(18) 0.7313(3) 0.0871(17) Uani 1 1 d .
H01R H 0.741626 -0.034858 0.776404 0.131 Uiso 1 1 calc GR
H01S H 0.848996 -0.019095 0.739703 0.131 Uiso 1 1 calc GR
H01T H 0.716334 -0.036027 0.681270 0.131 Uiso 1 1 calc GR
C01M C 0.9321(5) 0.4490(2) 0.5397(3) 0.0891(17) Uani 1 1 d .
H01U H 0.947477 0.479704 0.577075 0.134 Uiso 1 1 calc GR
H01V H 0.887273 0.461624 0.485489 0.134 Uiso 1 1 calc GR
H01W H 1.010734 0.433155 0.539875 0.134 Uiso 1 1 calc GR
C01N C 0.1971(5) 0.0798(2) 0.8299(3) 0.0913(18) Uani 1 1 d .
H01X H 0.123709 0.071501 0.784708 0.137 Uiso 1 1 calc GR
H01Y H 0.172171 0.095040 0.874169 0.137 Uiso 1 1 calc GR
H H 0.244198 0.046484 0.847963 0.137 Uiso 1 1 calc GR
C01O C 0.0567(6) 0.1928(3) 0.9424(4) 0.0976(19) Uani 1 1 d .
N01P N 0.0570(8) 0.1471(3) 0.9472(6) 0.187(4) Uani 1 1 d .
C01Q C 0.0569(6) 0.2486(3) 0.9396(6) 0.190(6) Uani 1 1 d .
H01Z H -0.008696 0.261001 0.892156 0.286 Uiso 1 1 calc GR
HA H 0.136514 0.261287 0.936499 0.286 Uiso 1 1 calc GR
HB H 0.043040 0.263164 0.988130 0.286 Uiso 1 1 calc GR

loop_
_atom_site_aniso_label
_atom_site_aniso_U_11
_atom_site_aniso_U_22
_atom_site_aniso_U_33
_atom_site_aniso_U_23
_atom_site_aniso_U_13
_atom_site_aniso_U_12
Cu01 0.0317(3) 0.0506(3) 0.0387(3) -0.00096(19) 0.0087(2) 0.00299(19)
Cu02 0.0423(3) 0.0469(3) 0.0416(3) -0.0067(2) 0.0140(2) -0.0067(2)
Cu03 0.0319(3) 0.0775(4) 0.0573(3) -0.0268(3) 0.0116(2) -0.0018(2)
Cu04 0.0662(4) 0.0557(3) 0.0556(3) -0.0101(2) 0.0242(3) -0.0116(3)
Cl05 0.0406(5) 0.0388(4) 0.0374(5) -0.0028(4) 0.0104(4) -0.0020(4)
Cl06 0.0376(5) 0.0453(5) 0.0400(5) 0.0019(4) 0.0094(4) 0.0089(4)
Cl07 0.0391(5) 0.0586(6) 0.0393(5) 0.0034(4) 0.0093(4) 0.0129(4)
Cl08 0.0486(6) 0.0584(6) 0.0651(7) -0.0247(5) 0.0094(5) -0.0080(5)
N009 0.0315(15) 0.0330(14) 0.0289(14) -0.0016(11) 0.0095(12) 0.0020(12)
N00A 0.0312(15) 0.0345(14) 0.0319(15) -0.0013(12) 0.0111(12) 0.0014(12)
N00B 0.0408(17) 0.0300(14) 0.0410(16) -0.0047(12) 0.0155(14) -0.0049(13)
N00C 0.0348(16) 0.0393(15) 0.0399(16) -0.0030(13) 0.0135(14) -0.0014(13)
N00D 0.0408(17) 0.0363(15) 0.0412(17) -0.0037(13) 0.0144(14) -0.0079(13)
N00E 0.0415(19) 0.054(2) 0.054(2) -0.0123(16) 0.0139(16) -0.0049(16)
C00F 0.0314(18) 0.0308(17) 0.0355(18) -0.0038(14) 0.0125(15) -0.0044(14)
C00G 0.0301(18) 0.0316(16) 0.0338(17) -0.0014(14) 0.0126(15) -0.0028(14)
C00H 0.0331(18) 0.0317(16) 0.0283(16) -0.0056(13) 0.0112(14) -0.0022(14)
C00I 0.0351(18) 0.0300(16) 0.0270(16) -0.0031(13) 0.0105(14) -0.0020(14)
C00J 0.0329(18) 0.0310(16) 0.0289(17) -0.0052(13) 0.0090(14) -0.0007(14)
C00K 0.0331(18) 0.0282(16) 0.0296(17) -0.0039(13) 0.0104(14) -0.0061(14)
N00L 0.060(2) 0.0351(16) 0.057(2) -0.0132(15) -0.0105(17) 0.0098(15)
C00M 0.0346(19) 0.0311(16) 0.0274(16) -0.0070(13) 0.0077(14) -0.0050(14)
C00N 0.0361(19) 0.0336(17) 0.0331(18) -0.0014(14) 0.0136(16) 0.0030(14)
C00O 0.0312(18) 0.0317(16) 0.0345(18) -0.0006(14) 0.0110(15) -0.0007(14)
C00P 0.0360(19) 0.0326(17) 0.0368(18) -0.0007(14) 0.0163(16) -0.0001(14)
C00Q 0.0321(19) 0.0389(18) 0.0334(18) -0.0003(15) 0.0100(15) 0.0056(15)
C00R 0.0362(19) 0.0310(16) 0.0316(17) -0.0049(13) 0.0141(15) -0.0060(14)
C00S 0.033(2) 0.0370(18) 0.045(2) -0.0013(16) 0.0140(16) -0.0014(15)
C00T 0.0338(19) 0.0314(16) 0.0327(17) 0.0030(14) 0.0147(15) 0.0015(14)
C00U 0.0323(19) 0.0328(17) 0.0356(18) 0.0005(14) 0.0126(15) 0.0007(14)
C00V 0.052(2) 0.0386(19) 0.041(2) -0.0028(16) 0.0237(18) 0.0012(17)
C00W 0.037(2) 0.048(2) 0.048(2) -0.0108(17) 0.0114(18) -0.0071(17)
C00X 0.031(2) 0.046(2) 0.052(2) -0.0007(17) 0.0145(17) 0.0007(16)
C00Y 0.045(2) 0.041(2) 0.039(2) 0.0004(16) 0.0087(17) -0.0026(16)
C00Z 0.0279(19) 0.050(2) 0.060(2) -0.0098(19) 0.0091(18) -0.0062(17)
C010 0.038(2) 0.050(2) 0.041(2) -0.0134(17) 0.0072(17) -0.0083(17)
C011 0.049(2) 0.045(2) 0.037(2) -0.0018(16) 0.0188(18) -0.0024(17)
C012 0.042(2) 0.045(2) 0.050(2) -0.0023(18) 0.0145(18) 0.0046(18)
C013 0.027(2) 0.063(2) 0.061(3) -0.014(2) 0.0096(18) -0.0045(18)
C014 0.056(2) 0.0301(18) 0.053(2) -0.0069(16) 0.020(2) -0.0002(17)
C015 0.045(2) 0.041(2) 0.054(2) 0.0000(17) 0.0190(19) -0.0058(17)
C016 0.052(2) 0.046(2) 0.054(2) -0.0050(18) 0.020(2) -0.0142(19)
C017 0.054(2) 0.0362(19) 0.064(3) 0.0054(19) 0.023(2) 0.0075(18)
C018 0.067(3) 0.058(2) 0.044(2) 0.0033(19) 0.032(2) -0.005(2)
C019 0.049(2) 0.046(2) 0.062(3) -0.005(2) 0.005(2) -0.0091(19)
C01A 0.062(3) 0.050(2) 0.061(3) 0.006(2) 0.034(2) -0.006(2)
C01B 0.062(3) 0.054(2) 0.048(2) 0.0038(19) 0.034(2) 0.000(2)
C01C 0.040(2) 0.061(3) 0.070(3) -0.010(2) 0.026(2) -0.0011(19)
C01D 0.068(3) 0.0338(19) 0.061(3) 0.0076(19) 0.022(2) 0.014(2)
C01E 0.051(2) 0.051(2) 0.055(2) 0.013(2) 0.010(2) 0.014(2)
C01F 0.061(3) 0.057(2) 0.063(3) 0.006(2) 0.032(2) -0.016(2)
C01G 0.052(3) 0.039(2) 0.080(3) -0.023(2) -0.008(2) 0.0053(19)
C01H 0.034(2) 0.070(3) 0.083(3) -0.020(2) 0.023(2) 0.006(2)
C01I 0.111(4) 0.047(2) 0.040(2) -0.0077(19) -0.002(2) 0.012(3)
C01J 0.097(4) 0.036(2) 0.104(4) 0.014(2) 0.039(3) 0.017(2)
C01K 0.141(5) 0.057(3) 0.044(3) 0.006(2) 0.001(3) 0.035(3)
C01L 0.112(4) 0.045(2) 0.102(4) 0.006(3) 0.029(4) 0.035(3)
C01M 0.106(4) 0.089(4) 0.087(4) 0.002(3) 0.051(3) -0.045(3)
C01N 0.118(5) 0.085(4) 0.095(4) -0.004(3) 0.068(4) -0.040(3)
C01O 0.089(5) 0.102(5) 0.111(5) -0.017(4) 0.043(4) -0.013(4)
N01P 0.221(9) 0.122(5) 0.280(12) -0.028(7) 0.170(9) -0.027(6)
C01Q 0.072(5) 0.096(5) 0.331(16) 0.032(7) -0.042(7) -0.003(4)

loop_
_atom_type_symbol
_atom_type_description
_atom_type_scat_dispersion_real
_atom_type_scat_dispersion_imag
_atom_type_scat_source
C C 0.0033 0.0016 'International Tables Vol C Tables 4.2.6.8 and 6.1.1.4'
H H 0.0000 0.0000 'International Tables Vol C Tables 4.2.6.8 and 6.1.1.4'
Cl Cl 0.1484 0.1585 'International Tables Vol C Tables 4.2.6.8 and 6.1.1.4'
Cu Cu 0.3201 1.2651 'International Tables Vol C Tables 4.2.6.8 and 6.1.1.4'
N N 0.0061 0.0033 'International Tables Vol C Tables 4.2.6.8 and 6.1.1.4'

loop_
_geom_angle_atom_site_label_1
_geom_angle_atom_site_label_2
_geom_angle_atom_site_label_3
_geom_angle
_geom_angle_site_symmetry_1
_geom_angle_site_symmetry_3
Cu02 Cu01 Cu03 135.02(2) . 4_565
Cl05 Cu01 Cu02 97.98(3) 4_565 .
Cl05 Cu01 Cu03 50.95(3) 4_565 4_565
Cl06 Cu01 Cu02 56.72(3) . .
Cl06 Cu01 Cu03 109.90(3) . 4_565
Cl06 Cu01 Cl05 124.19(4) . 4_565
N00A Cu01 Cu02 120.72(8) . .
N00A Cu01 Cu03 101.29(8) . 4_565
N00A Cu01 Cl05 107.50(8) . 4_565
N00A Cu01 Cl06 128.30(8) . .
Cl06 Cu02 Cu01 51.67(3) . .
N00B Cu02 Cu01 70.70(8) . .
N00B Cu02 Cl06 114.83(8) . .
N00B Cu02 N00C 87.77(11) . .
N00C Cu02 Cu01 139.16(8) . .
N00C Cu02 Cl06 115.40(8) . .
N00E Cu02 Cu01 108.77(9) . .
N00E Cu02 Cl06 111.62(10) . .
N00E Cu02 N00B 113.66(12) . .
N00E Cu02 N00C 111.64(12) . .
Cu04 Cu03 Cu01 136.26(2) . 4_566
Cl05 Cu03 Cu01 51.73(3) . 4_566
Cl05 Cu03 Cu04 108.23(3) . .
Cl07 Cu03 Cu01 101.45(3) . 4_566
Cl07 Cu03 Cu04 53.30(3) . .
Cl07 Cu03 Cl05 123.24(4) . .
N009 Cu03 Cu01 94.09(8) . 4_566
N009 Cu03 Cu04 129.66(8) . .
N009 Cu03 Cl05 103.81(8) . .
N009 Cu03 Cl07 129.85(8) . .
Cl07 Cu04 Cu03 51.56(3) . .
Cl08 Cu04 Cu03 118.43(4) . .
Cl08 Cu04 Cl07 127.71(5) . .
Cl08 Cu04 N00L 107.64(8) . .
N00D Cu04 Cu03 130.27(8) . .
N00D Cu04 Cl07 113.48(8) . .
N00D Cu04 Cl08 106.88(8) . .
N00D Cu04 N00L 84.73(12) . .
N00L Cu04 Cu03 63.64(10) . .
N00L Cu04 Cl07 107.83(10) . .
Cu03 Cl05 Cu01 77.32(4) . 4_566
Cu01 Cl06 Cu02 71.61(3) . .
Cu03 Cl07 Cu04 75.14(4) . .
C00N N009 Cu03 120.8(2) . .
C00N N009 C00O 118.3(3) . .
C00O N009 Cu03 120.4(2) . .
C00G N00A Cu01 125.0(2) . .
C00Q N00A Cu01 117.2(2) . .
C00Q N00A C00G 117.8(3) . .
C00T N00B Cu02 116.1(2) . .
C00T N00B C014 117.8(3) . .
C014 N00B Cu02 124.4(2) . .
C00P N00C Cu02 120.8(2) . .
C015 N00C Cu02 120.2(2) . .
C015 N00C C00P 118.3(3) . .
C00U N00D Cu04 124.5(2) . .
C016 N00D Cu04 117.0(2) . .
C016 N00D C00U 118.3(3) . .
C012 N00E Cu02 176.1(3) . .
N00L C00F C00M 117.6(3) . .
N00L C00F C01I 120.2(3) . .
C01I C00F C00M 122.2(3) . .
N00A C00G C00J 115.8(3) . .
N00A C00G C00W 121.7(3) . .
C00W C00G C00J 122.5(3) . .
C00I C00H C00O 120.3(3) . .
C00M C00H C00I 120.3(3) . .
C00M C00H C00O 119.4(3) . .
C00H C00I C00P 119.7(3) . .
C00K C00I C00H 119.7(3) . .
C00K C00I C00P 120.6(3) . .
C00K C00J C00G 117.5(3) . .
C00K C00J C00R 120.4(3) . .
C00R C00J C00G 122.0(3) . .
C00I C00K C00J 119.9(3) . .
C00I C00K C00T 122.9(3) . .
C00J C00K C00T 117.2(3) . .
C00F N00L Cu04 112.9(2) . .
C00F N00L C01G 118.9(3) . .
C01G N00L Cu04 116.6(3) . .
C00H C00M C00F 119.4(3) . .
C00R C00M C00F 120.7(3) . .
C00R C00M C00H 119.8(3) . .
N009 C00N H00N 117.9 . .
N009 C00N C00S 124.1(3) . .
C00S C00N H00N 117.9 . .
N009 C00O C00H 115.8(3) . .
N009 C00O C010 121.3(3) . .
C010 C00O C00H 122.9(3) . .
N00C C00P C00I 116.0(3) . .
N00C C00P C00V 121.8(3) . .
C00V C00P C00I 122.2(3) . .
N00A C00Q H00Q 117.8 . .
N00A C00Q C00X 124.4(3) . .
C00X C00Q H00Q 117.8 . .
C00J C00R C00U 120.7(3) . .
C00M C00R C00J 119.8(3) . .
C00M C00R C00U 119.5(3) . .
C00N C00S C00Z 116.6(3) . .
C00N C00S C01C 120.3(3) . .
C00Z C00S C01C 123.1(3) . .
N00B C00T C00K 116.8(3) . .
N00B C00T C00Y 122.3(3) . .
C00Y C00T C00K 120.7(3) . .
N00D C00U C00R 115.7(3) . .
N00D C00U C011 122.0(3) . .
C011 C00U C00R 122.2(3) . .
C00P C00V H00V 120.7 . .
C01B C00V C00P 118.7(3) . .
C01B C00V H00V 120.7 . .
C00G C00W H00W 120.5 . .
C013 C00W C00G 119.1(3) . .
C013 C00W H00W 120.5 . .
C00Q C00X C013 116.6(3) . .
C00Q C00X C01H 119.6(3) . .
C013 C00X C01H 123.7(3) . .
C00T C00Y H00Y 120.6 . .
C00T C00Y C01E 118.8(3) . .
C01E C00Y H00Y 120.6 . .
C00S C00Z H00Z 119.8 . .
C010 C00Z C00S 120.4(3) . .
C010 C00Z H00Z 119.8 . .
C00O C010 H010 120.5 . .
C00Z C010 C00O 119.1(3) . .
C00Z C010 H010 120.5 . .
C00U C011 H011 120.7 . .
C018 C011 C00U 118.7(3) . .
C018 C011 H011 120.7 . .
N00E C012 C019 177.7(4) . .
C00W C013 C00X 120.5(3) . .
C00W C013 H013 119.7 . .
C00X C013 H013 119.7 . .
N00B C014 H014 118.2 . .
N00B C014 C01D 123.6(3) . .
C01D C014 H014 118.2 . .
N00C C015 H015 118.2 . .
N00C C015 C01A 123.5(4) . .
C01A C015 H015 118.2 . .
N00D C016 H016 117.9 . .
N00D C016 C01F 124.2(4) . .
C01F C016 H016 117.9 . .
C01G C017 C01J 122.0(4) . .
C01G C017 C01K 115.9(4) . .
C01K C017 C01J 122.0(4) . .
C011 C018 H018 119.8 . .
C011 C018 C01F 120.4(3) . .
C01F C018 H018 119.8 . .
C012 C019 H01A 109.5 . .
C012 C019 H01B 109.5 . .
C012 C019 H01C 109.5 . .
H01A C019 H01B 109.5 . .
H01A C019 H01C 109.5 . .
H01B C019 H01C 109.5 . .
C015 C01A C01B 116.9(3) . .
C015 C01A C01N 119.7(4) . .
C01B C01A C01N 123.4(4) . .
C00V C01B C01A 120.7(3) . .
C00V C01B H01D 119.6 . .
C01A C01B H01D 119.6 . .
C00S C01C H01E 109.5 . .
C00S C01C H01F 109.5 . .
C00S C01C H01G 109.5 . .
H01E C01C H01F 109.5 . .
H01E C01C H01G 109.5 . .
H01F C01C H01G 109.5 . .
C014 C01D C01E 117.8(3) . .
C014 C01D C01L 120.2(4) . .
C01E C01D C01L 122.0(4) . .
C00Y C01E H01H 120.2 . .
C01D C01E C00Y 119.6(4) . .
C01D C01E H01H 120.2 . .
C016 C01F C018 116.4(3) . .
C016 C01F C01M 120.7(4) . .
C018 C01F C01M 122.9(4) . .
N00L C01G H01I 117.8 . .
C017 C01G N00L 124.4(4) . .
C017 C01G H01I 117.8 . .
C00X C01H H01J 109.5 . .
C00X C01H H01K 109.5 . .
C00X C01H H01L 109.5 . .
H01J C01H H01K 109.5 . .
H01J C01H H01L 109.5 . .
H01K C01H H01L 109.5 . .
C00F C01I H01M 120.0 . .
C00F C01I C01K 120.1(4) . .
C01K C01I H01M 120.0 . .
C017 C01J H01N 109.5 . .
C017 C01J H01O 109.5 . .
C017 C01J H01P 109.5 . .
H01N C01J H01O 109.5 . .
H01N C01J H01P 109.5 . .
H01O C01J H01P 109.5 . .
C017 C01K C01I 120.5(4) . .
C017 C01K H01Q 119.8 . .
C01I C01K H01Q 119.8 . .
C01D C01L H01R 109.5 . .
C01D C01L H01S 109.5 . .
C01D C01L H01T 109.5 . .
H01R C01L H01S 109.5 . .
H01R C01L H01T 109.5 . .
H01S C01L H01T 109.5 . .
C01F C01M H01U 109.5 . .
C01F C01M H01V 109.5 . .
C01F C01M H01W 109.5 . .
H01U C01M H01V 109.5 . .
H01U C01M H01W 109.5 . .
H01V C01M H01W 109.5 . .
C01A C01N H01X 109.5 . .
C01A C01N H01Y 109.5 . .
C01A C01N H 109.5 . .
H01X C01N H01Y 109.5 . .
H01X C01N H 109.5 . .
H01Y C01N H 109.5 . .
N01P C01O C01Q 177.9(10) . .
C01O C01Q H01Z 109.5 . .
C01O C01Q HA 109.5 . .
C01O C01Q HB 109.5 . .
H01Z C01Q HA 109.5 . .
H01Z C01Q HB 109.5 . .
HA C01Q HB 109.5 . .

loop_
_geom_bond_atom_site_label_1
_geom_bond_atom_site_label_2
_geom_bond_distance
_geom_bond_site_symmetry_2
Cu01 Cu02 2.7280(8) .
Cu01 Cu03 2.9054(12) 4_565
Cu01 Cl05 2.3380(11) 4_565
Cu01 Cl06 2.2553(11) .
Cu01 N00A 2.022(3) .
Cu02 Cl06 2.4035(11) .
Cu02 N00B 2.081(3) .
Cu02 N00C 2.103(3) .
Cu02 N00E 1.958(3) .
Cu03 Cu01 2.9055(12) 4_566
Cu03 Cu04 2.8081(9) .
Cu03 Cl05 2.3127(11) .
Cu03 Cl07 2.2755(11) .
Cu03 N009 2.046(3) .
Cu04 Cl07 2.3293(12) .
Cu04 Cl08 2.2743(12) .
Cu04 N00D 2.167(3) .
Cu04 N00L 2.278(3) .
Cl05 Cu01 2.3382(11) 4_566
N009 C00N 1.333(4) .
N009 C00O 1.356(4) .
N00A C00G 1.356(4) .
N00A C00Q 1.351(4) .
N00B C00T 1.357(4) .
N00B C014 1.369(4) .
N00C C00P 1.360(4) .
N00C C015 1.348(4) .
N00D C00U 1.353(4) .
N00D C016 1.334(4) .
N00E C012 1.143(5) .
C00F N00L 1.335(4) .
C00F C00M 1.513(4) .
C00F C01I 1.354(5) .
C00G C00J 1.498(4) .
C00G C00W 1.383(5) .
C00H C00I 1.413(4) .
C00H C00M 1.408(4) .
C00H C00O 1.490(4) .
C00I C00K 1.385(4) .
C00I C00P 1.507(4) .
C00J C00K 1.407(4) .
C00J C00R 1.408(4) .
C00K C00T 1.512(4) .
N00L C01G 1.357(5) .
C00M C00R 1.385(4) .
C00N H00N 0.9500 .
C00N C00S 1.380(5) .
C00O C010 1.381(5) .
C00P C00V 1.391(5) .
C00Q H00Q 0.9500 .
C00Q C00X 1.376(5) .
C00R C00U 1.506(4) .
C00S C00Z 1.391(5) .
C00S C01C 1.509(5) .
C00T C00Y 1.376(5) .
C00U C011 1.385(5) .
C00V H00V 0.9500 .
C00V C01B 1.382(5) .
C00W H00W 0.9500 .
C00W C013 1.380(5) .
C00X C013 1.394(5) .
C00X C01H 1.509(5) .
C00Y H00Y 0.9500 .
C00Y C01E 1.411(5) .
C00Z H00Z 0.9500 .
C00Z C010 1.375(5) .
C010 H010 0.9500 .
C011 H011 0.9500 .
C011 C018 1.384(5) .
C012 C019 1.450(5) .
C013 H013 0.9500 .
C014 H014 0.9500 .
C014 C01D 1.375(5) .
C015 H015 0.9500 .
C015 C01A 1.392(5) .
C016 H016 0.9500 .
C016 C01F 1.390(6) .
C017 C01G 1.354(6) .
C017 C01J 1.540(5) .
C017 C01K 1.373(6) .
C018 H018 0.9500 .
C018 C01F 1.402(6) .
C019 H01A 0.9800 .
C019 H01B 0.9800 .
C019 H01C 0.9800 .
C01A C01B 1.397(6) .
C01A C01N 1.514(5) .
C01B H01D 0.9500 .
C01C H01E 0.9800 .
C01C H01F 0.9800 .
C01C H01G 0.9800 .
C01D C01E 1.393(6) .
C01D C01L 1.529(5) .
C01E H01H 0.9500 .
C01F C01M 1.513(5) .
C01G H01I 0.9500 .
C01H H01J 0.9800 .
C01H H01K 0.9800 .
C01H H01L 0.9800 .
C01I H01M 0.9500 .
C01I C01K 1.393(6) .
C01J H01N 0.9800 .
C01J H01O 0.9800 .
C01J H01P 0.9800 .
C01K H01Q 0.9500 .
C01L H01R 0.9800 .
C01L H01S 0.9800 .
C01L H01T 0.9800 .
C01M H01U 0.9800 .
C01M H01V 0.9800 .
C01M H01W 0.9800 .
C01N H01X 0.9800 .
C01N H01Y 0.9800 .
C01N H 0.9800 .
C01O N01P 1.130(8) .
C01O C01Q 1.379(9) .
C01Q H01Z 0.9800 .
C01Q HA 0.9800 .
C01Q HB 0.9800 .
